data_7247577
loop_
_publ_author_name
'Li, Ya-Ping'
'Zhang, Jian-Hua'
'Zhang, Xiao-Xia'
'Liu, Sui-Jun'

_publ_section_title
;
 2D \\rightarrow 3D polycatenated Zn(ii) metal--organic framework with
 good chemical stability as a fluorescent sensor toward salicylaldehyde,
 acetylacetone and H2PO4&#x2212;
;
_journal_issue 46
_journal_name_full CrystEngComm
_journal_page_first 6424
_journal_page_last 6433
_journal_paper_doi 10.1039/D3CE00961K
_journal_volume 25
_journal_year 2023
_chemical_formula_moiety 'C31 H19 N5 O4 Zn'
_chemical_formula_sum 'C31 H19 N5 O4 Zn'
_chemical_formula_weight 590.88
_space_group_crystal_system triclinic
_space_group_IT_number 2
_space_group_name_Hall '-P 1'
_space_group_name_H-M_alt 'P -1'
_atom_sites_solution_hydrogens geom
_audit_creation_date 2023-10-20
_audit_creation_method
;
Olex2 1.5
(compiled 2021.07.19 svn.r715e62df for OlexSys, GUI svn.r6383)
;
_audit_update_record
;
2023-10-21 deposited with the CCDC.	2023-10-25 downloaded from the CCDC.
;
_cell_angle_alpha 118.3150(10)
_cell_angle_beta 98.197(2)
_cell_angle_gamma 98.075(2)
_cell_formula_units_Z 2
_cell_length_a 10.8070(6)
_cell_length_b 11.9118(7)
_cell_length_c 12.0215(7)
_cell_measurement_reflns_used 4380
_cell_measurement_temperature 273.15
_cell_measurement_theta_max 26.81
_cell_measurement_theta_min 3.12
_cell_volume 1309.44(13)
_computing_cell_refinement 'SAINT V8.38A (Bruker, 2018)'
_computing_data_reduction 'SAINT V8.38A (Bruker, 2018)'
_computing_molecular_graphics 'Olex2 1.5 (Dolomanov et al., 2009)'
_computing_publication_material 'Olex2 1.5 (Dolomanov et al., 2009)'
_computing_structure_refinement 'SHELXL 2018/3 (Sheldrick, 2015)'
_computing_structure_solution 'SHELXT 2014/5 (Sheldrick, 2014)'
_diffrn_ambient_temperature 273.15
_diffrn_measured_fraction_theta_full 0.996
_diffrn_measured_fraction_theta_max 0.992
_diffrn_measurement_device_type 'Bruker APEX-II CCD'
_diffrn_measurement_method '\f and \w scans'
_diffrn_radiation_type MoK\a
_diffrn_radiation_wavelength 0.71073
_diffrn_reflns_av_R_equivalents 0.0686
_diffrn_reflns_av_unetI/netI 0.0903
_diffrn_reflns_Laue_measured_fraction_full 0.996
_diffrn_reflns_Laue_measured_fraction_max 0.992
_diffrn_reflns_limit_h_max 13
_diffrn_reflns_limit_h_min -13
_diffrn_reflns_limit_k_max 15
_diffrn_reflns_limit_k_min -15
_diffrn_reflns_limit_l_max 15
_diffrn_reflns_limit_l_min -15
_diffrn_reflns_number 19901
_diffrn_reflns_point_group_measured_fraction_full 0.996
_diffrn_reflns_point_group_measured_fraction_max 0.992
_diffrn_reflns_theta_full 25.242
_diffrn_reflns_theta_max 27.441
_diffrn_reflns_theta_min 3.106
_diffrn_source_current 30.0
_diffrn_source_power 1.35
_diffrn_source_voltage 45.0
_diffrn_standards_number 0
_exptl_absorpt_coefficient_mu 0.986
_exptl_absorpt_correction_T_max 0.7456
_exptl_absorpt_correction_T_min 0.6895
_exptl_absorpt_correction_type multi-scan
_exptl_absorpt_process_details
;
SADABS-2016/2 (Bruker,2016/2) was used for absorption correction.
wR2(int) was 0.0892 before and 0.0577 after correction.
The Ratio of minimum to maximum transmission is 0.9248.
The \l/2 correction factor is Not present.
;
_exptl_crystal_colour 'metallic light colourless'
_exptl_crystal_colour_lustre metallic
_exptl_crystal_colour_modifier light
_exptl_crystal_colour_primary colourless
_exptl_crystal_density_diffrn 1.499
_exptl_crystal_description block
_exptl_crystal_F_000 604
_exptl_crystal_size_max 0.22
_exptl_crystal_size_mid 0.21
_exptl_crystal_size_min 0.2
_refine_diff_density_max 1.074
_refine_diff_density_min -0.801
_refine_diff_density_rms 0.092
_refine_ls_extinction_method none
_refine_ls_goodness_of_fit_ref 1.027
_refine_ls_hydrogen_treatment constr
_refine_ls_matrix_type full
_refine_ls_number_parameters 466
_refine_ls_number_reflns 5928
_refine_ls_number_restraints 550
_refine_ls_restrained_S_all 1.044
_refine_ls_R_factor_all 0.1473
_refine_ls_R_factor_gt 0.0735
_refine_ls_shift/su_max 0.000
_refine_ls_shift/su_mean 0.000
_refine_ls_structure_factor_coef Fsqd
_refine_ls_weighting_details 'w=1/[\s^2^(Fo^2^)+(0.0794P)^2^+3.2249P] where P=(Fo^2^+2Fc^2^)/3'
_refine_ls_weighting_scheme calc
_refine_ls_wR_factor_gt 0.1679
_refine_ls_wR_factor_ref 0.2099
_reflns_Friedel_coverage 0.000
_reflns_number_gt 3375
_reflns_number_total 5928
_reflns_threshold_expression 'I > 2\s(I)'
_cod_data_source_file d3ce00961k2.cif
_cod_data_source_block JXUST-44
_cod_depositor_comments 'Adding full bibliography for 7247577.cif.'
_cod_database_code 7247577
_shelx_shelxl_version_number 2018/3
_shelx_space_group_comment
;
The symmetry employed for this shelxl refinement is uniquely defined
by the following loop, which should always be used as a source of
symmetry information in preference to the above space-group names.
They are only intended as comments.
;
_shelx_estimated_absorpt_t_max 0.827
_shelx_estimated_absorpt_t_min 0.812
_olex2_refinement_description
;
1. Fixed Uiso
 At 1.2 times of:
  All C(H) groups
2. Restrained distances
 O5-C13 = O6-C13 = O7-C20 = O8-C20 = O1-C1 = O2-C1 = O3-C8 = O4-C8
 1.22 with sigma of 0.01
 C2-C1 = C8-C7 = C14-C13 = C20-C19
 1.51 with sigma of 0.01
 C18-C20 \\sim C20-C21
 with sigma of 0.02
 C15-C13 \\sim C13-C24
 with sigma of 0.02
 C12-C1 \\sim C1-C3
 with sigma of 0.02
 C9-C8 \\sim C8-C6
 with sigma of 0.02
3. Uiso/Uaniso restraints and constraints
C13 \\sim C14 \\sim C15 \\sim C16 \\sim C17 \\sim C23 \\sim C24 \\sim C22 \\sim
C21 \\sim C19 \\sim C18: within 4A with sigma of 0.005 and sigma for terminal
atoms of 0.01 within 4A
C8 \\sim C7 \\sim C6 \\sim C5 \\sim C4 \\sim C10 \\sim C9 \\sim C11 \\sim C12
\\sim C2 \\sim C3 \\sim C1: within 4A with sigma of 0.01 and sigma for terminal
atoms of 0.02 within 4A
4. Others
 Fixed Sof: C1(0.5) C24(0.5) H24(0.5) C14(0.5) C15(0.5) H15(0.5) C16(0.5)
 H16(0.5) C17(0.5) C23(0.5) C22(0.5) H22(0.5) C21(0.5) H21(0.5) C19(0.5)
 C18(0.5) H18(0.5) C13(0.5) C3(0.5) H3(0.5) C2(0.5) C12(0.5) H12(0.5) C11(0.5)
 H11(0.5) C10(0.5) C4(0.5) C5(0.5) H5(0.5) C6(0.5) H6(0.5) C7(0.5) C9(0.5)
 H9(0.5) O5(0.5) O6(0.5) O2(0.5) O1(0.5) O4(0.5) C8(0.5) O3(0.5) C20(0.5)
 O7(0.5) O8(0.5)
5.a Aromatic/amide H refined with riding coordinates:
 C25(H25), C37(H37), C33(H33), C43(H43), C34(H34), C27(H27), C30(H30),
 C28(H28), C40(H40), C24(H24), C15(H15), C16(H16), C22(H22), C21(H21), C18(H18),
  C36(H36), C42(H42), C29(H29), C41(H41), C3(H3), C12(H12), C11(H11), C5(H5),
 C6(H6), C9(H9)
5.b Naphthalene refined as free rotating group:
 C24(C14,C15,C16,C17,C23,C22,C21,C19,C18), C3(C2,C12,C11,C10,C4,C5,C6,C7,C9)
;
_olex2_submission_special_instructions 'No special instructions were received'

loop_
_space_group_symop_operation_xyz
'x, y, z'
'-x, -y, -z'

loop_
_atom_site_label
_atom_site_type_symbol
_atom_site_fract_x
_atom_site_fract_y
_atom_site_fract_z
_atom_site_U_iso_or_equiv
_atom_site_adp_type
_atom_site_occupancy
_atom_site_site_symmetry_order
_atom_site_calc_flag
_atom_site_refinement_flags_posn
_atom_site_refinement_flags_adp
_atom_site_refinement_flags_occupancy
_atom_site_disorder_assembly
_atom_site_disorder_group
Zn01 Zn 0.76778(6) 0.57376(6) 0.50725(6) 0.0437(2) Uani 1 1 d . . . . .
N002 N -0.0986(5) 0.6646(5) 0.4530(4) 0.0448(11) Uani 1 1 d . . . . .
N003 N 0.5431(4) 0.8542(4) 0.6210(4) 0.0429(11) Uani 1 1 d . . . . .
N004 N 0.6787(4) 0.7243(4) 0.5884(4) 0.0459(11) Uani 1 1 d . . . . .
N005 N 0.0828(4) 0.7859(5) 0.4601(5) 0.0470(11) Uani 1 1 d . . . . .
N006 N 0.3516(5) 1.0717(5) 0.5867(6) 0.0616(15) Uani 1 1 d . . . . .
C31 C 0.7383(6) 0.8458(6) 0.6981(5) 0.0455(13) Uani 1 1 d . . . . .
C38 C -0.1231(6) 0.7001(5) 0.3588(5) 0.0433(13) Uani 1 1 d . . . . .
C26 C 0.6543(6) 0.9295(6) 0.7207(5) 0.0451(13) Uani 1 1 d . . . . .
C39 C -0.0116(6) 0.7757(6) 0.3613(6) 0.0461(14) Uani 1 1 d . . . . .
C32 C 0.4337(5) 0.8987(5) 0.5937(5) 0.0425(13) Uani 1 1 d . . . . .
C25 C 0.5643(5) 0.7346(5) 0.5471(5) 0.0437(13) Uani 1 1 d . . . . .
H25 H 0.503853 0.666512 0.474304 0.052 Uiso 1 1 calc R U . . .
C37 C 0.0246(6) 0.7170(6) 0.5100(6) 0.0465(14) Uani 1 1 d . . . . .
H37 H 0.067267 0.708028 0.577092 0.056 Uiso 1 1 calc R U . . .
C33 C 0.3125(5) 0.8149(5) 0.5398(5) 0.0417(13) Uani 1 1 d . . . . .
H33 H 0.299384 0.728927 0.523152 0.050 Uiso 1 1 calc R U . . .
C35 C 0.2115(6) 0.8641(6) 0.5118(6) 0.0461(13) Uani 1 1 d . . . . .
C43 C -0.2368(6) 0.6695(6) 0.2685(6) 0.0533(15) Uani 1 1 d . . . . .
H43 H -0.313166 0.620168 0.265670 0.064 Uiso 1 1 calc R U . . .
C34 C 0.4484(6) 1.0247(6) 0.6148(6) 0.0540(15) Uani 1 1 d . . . . .
H34 H 0.530624 1.079766 0.650739 0.065 Uiso 1 1 calc R U . . .
C27 C 0.6873(6) 1.0567(6) 0.8260(6) 0.0558(16) Uani 1 1 d . . . . .
H27 H 0.630921 1.111710 0.840748 0.067 Uiso 1 1 calc R U . . .
C30 C 0.8598(6) 0.8890(7) 0.7812(6) 0.0586(16) Uani 1 1 d . . . . .
H30 H 0.916649 0.834495 0.767809 0.070 Uiso 1 1 calc R U . . .
C28 C 0.8072(7) 1.0971(7) 0.9072(6) 0.0670(19) Uani 1 1 d . . . . .
H28 H 0.832050 1.181234 0.979547 0.080 Uiso 1 1 calc R U . . .
C40 C -0.0068(7) 0.8210(7) 0.2751(6) 0.0613(17) Uani 1 1 d . . . . .
H40 H 0.069063 0.870523 0.277167 0.074 Uiso 1 1 calc R U . . .
C1 C 0.8064(9) 0.5200(12) 0.7007(11) 0.050(3) Uani 0.5 1 d D U P A -1
C24 C 0.6060(8) 0.1342(9) 0.1335(10) 0.0468(17) Uani 0.5 1 d DG U P B -1
H24 H 0.686447 0.144636 0.181789 0.056 Uiso 0.5 1 calc R U P B -1
C14 C 0.5512(9) 0.2411(9) 0.1664(10) 0.0496(19) Uani 0.5 1 d DG U P B -1
C15 C 0.4309(9) 0.2255(9) 0.0943(11) 0.0512(19) Uani 0.5 1 d DG U P B -1
H15 H 0.394249 0.297047 0.116225 0.061 Uiso 0.5 1 calc R U P B -1
C16 C 0.3656(8) 0.1029(10) -0.0107(11) 0.0483(18) Uani 0.5 1 d G U P B -1
H16 H 0.285111 0.092410 -0.058964 0.058 Uiso 0.5 1 calc R U P B -1
C17 C 0.4204(7) -0.0041(9) -0.0436(10) 0.0419(17) Uani 0.5 1 d G U P B -1
C23 C 0.5406(7) 0.0116(9) 0.0286(10) 0.0433(18) Uani 0.5 1 d G U P B -1
C22 C 0.5955(8) -0.0954(9) -0.0043(10) 0.0488(18) Uani 0.5 1 d G U P B -1
H22 H 0.675900 -0.084927 0.043989 0.059 Uiso 0.5 1 calc R U P B -1
C21 C 0.5301(8) -0.2180(9) -0.1092(10) 0.0485(19) Uani 0.5 1 d DG U P B -1
H21 H 0.566766 -0.289567 -0.131201 0.058 Uiso 0.5 1 calc R U P B -1
C19 C 0.4098(8) -0.2337(9) -0.1814(10) 0.0493(19) Uani 0.5 1 d DG U P B -1
C18 C 0.3550(8) -0.1267(10) -0.1485(10) 0.0492(18) Uani 0.5 1 d DG U P B -1
H18 H 0.274564 -0.137165 -0.196772 0.059 Uiso 0.5 1 calc R U P B -1
C36 C 0.2347(6) 0.9915(6) 0.5353(7) 0.0581(17) Uani 1 1 d . . . . .
H36 H 0.165717 1.022336 0.514423 0.070 Uiso 1 1 calc R U . . .
C42 C -0.2308(7) 0.7157(7) 0.1840(6) 0.0627(18) Uani 1 1 d . . . . .
H42 H -0.305134 0.696474 0.122345 0.075 Uiso 1 1 calc R U . . .
C29 C 0.8922(7) 1.0163(7) 0.8845(6) 0.0632(18) Uani 1 1 d . . . . .
H29 H 0.973535 1.048709 0.940625 0.076 Uiso 1 1 calc R U . . .
C41 C -0.1188(7) 0.7895(8) 0.1869(7) 0.070(2) Uani 1 1 d . . . . .
H41 H -0.119573 0.818458 0.127377 0.084 Uiso 1 1 calc R U . . .
C13 C 0.5936(11) 0.3783(10) 0.2851(10) 0.0504(19) Uani 0.5 1 d D U P B -1
C3 C 0.9929(7) 0.5394(11) 0.8800(11) 0.057(3) Uani 0.5 1 d DG U P A -1
H3 H 1.057041 0.576764 0.855201 0.068 Uiso 0.5 1 calc R U P A -1
C2 C 0.8649(8) 0.5051(12) 0.8137(11) 0.054(3) Uani 0.5 1 d DG U P A -1
C12 C 0.7691(6) 0.4493(12) 0.8507(11) 0.070(3) Uani 0.5 1 d DG U P A -1
H12 H 0.683461 0.426381 0.806329 0.084 Uiso 0.5 1 calc R U P A -1
C11 C 0.8011(6) 0.4279(12) 0.9541(12) 0.067(3) Uani 0.5 1 d G U P A -1
H11 H 0.736961 0.390593 0.978831 0.080 Uiso 0.5 1 calc R U P A -1
C10 C 0.9291(6) 0.4622(11) 1.0204(11) 0.049(2) Uani 0.5 1 d G U P A -1
C4 C 1.0249(6) 0.5180(11) 0.9833(10) 0.044(2) Uani 0.5 1 d G U P A -1
C5 C 1.1529(6) 0.5523(11) 1.0496(11) 0.062(3) Uani 0.5 1 d G U P A -1
H5 H 1.217035 0.589652 1.024867 0.075 Uiso 0.5 1 calc R U P A -1
C6 C 1.1849(7) 0.5309(11) 1.1530(11) 0.065(3) Uani 0.5 1 d DG U P A -1
H6 H 1.270541 0.553867 1.197371 0.078 Uiso 0.5 1 calc R U P A -1
C7 C 1.0891(8) 0.4751(12) 1.1900(11) 0.046(2) Uani 0.5 1 d DG U P A -1
C9 C 0.9611(7) 0.4408(12) 1.1237(11) 0.058(3) Uani 0.5 1 d DG U P A -1
H9 H 0.896964 0.403482 1.148506 0.070 Uiso 0.5 1 calc R U P A -1
O5 O 0.6870(10) 0.3918(12) 0.3645(11) 0.062(3) Uani 0.5 1 d D . P B -1
O6 O 0.5328(10) 0.4613(8) 0.2918(10) 0.074(3) Uani 0.5 1 d D . P B -1
O2 O 0.6859(8) 0.4796(9) 0.6643(9) 0.065(2) Uani 0.5 1 d D . P A -1
O1 O 0.8704(12) 0.5658(14) 0.6492(13) 0.068(4) Uani 0.5 1 d D . P A -1
O4 O 1.0193(12) 0.3662(12) 1.2986(12) 0.094(4) Uani 0.5 1 d D . P A -1
C8 C 1.1107(11) 0.4408(14) 1.2979(12) 0.053(3) Uani 0.5 1 d D U P A -1
O3 O 1.2162(14) 0.4863(13) 1.3745(12) 0.088(4) Uani 0.5 1 d D . P A -1
C20 C 0.3202(9) -0.3619(9) -0.2950(11) 0.044(4) Uani 0.5 1 d D . P B -1
O7 O 0.2060(8) -0.3618(8) -0.3313(9) 0.062(2) Uani 0.5 1 d D . P B -1
O8 O 0.3667(9) -0.4560(8) -0.3517(9) 0.057(2) Uani 0.5 1 d D . P B -1

loop_
_atom_site_aniso_label
_atom_site_aniso_U_11
_atom_site_aniso_U_22
_atom_site_aniso_U_33
_atom_site_aniso_U_23
_atom_site_aniso_U_13
_atom_site_aniso_U_12
Zn01 0.0452(4) 0.0403(4) 0.0419(4) 0.0202(3) 0.0006(3) 0.0113(3)
N002 0.052(3) 0.047(3) 0.045(3) 0.030(2) 0.013(2) 0.018(2)
N003 0.048(3) 0.038(3) 0.044(3) 0.019(2) 0.014(2) 0.016(2)
N004 0.049(3) 0.044(3) 0.043(3) 0.021(2) 0.006(2) 0.013(2)
N005 0.047(3) 0.051(3) 0.053(3) 0.032(3) 0.016(2) 0.018(2)
N006 0.065(4) 0.047(3) 0.085(4) 0.036(3) 0.033(3) 0.026(3)
C31 0.050(3) 0.050(4) 0.042(3) 0.028(3) 0.009(3) 0.011(3)
C38 0.054(3) 0.042(3) 0.042(3) 0.023(3) 0.015(3) 0.022(3)
C26 0.051(3) 0.043(3) 0.040(3) 0.021(3) 0.013(3) 0.005(3)
C39 0.054(3) 0.054(4) 0.047(3) 0.032(3) 0.020(3) 0.030(3)
C32 0.048(3) 0.042(3) 0.047(3) 0.025(3) 0.019(3) 0.018(3)
C25 0.046(3) 0.042(3) 0.043(3) 0.021(3) 0.007(3) 0.015(3)
C37 0.049(3) 0.051(4) 0.052(3) 0.033(3) 0.013(3) 0.019(3)
C33 0.049(3) 0.038(3) 0.047(3) 0.025(3) 0.018(3) 0.019(3)
C35 0.050(3) 0.046(3) 0.055(3) 0.031(3) 0.023(3) 0.020(3)
C43 0.058(4) 0.052(4) 0.052(4) 0.026(3) 0.012(3) 0.018(3)
C34 0.055(4) 0.045(4) 0.067(4) 0.028(3) 0.023(3) 0.016(3)
C27 0.067(4) 0.045(4) 0.050(4) 0.020(3) 0.015(3) 0.007(3)
C30 0.053(4) 0.067(4) 0.059(4) 0.037(4) 0.006(3) 0.011(3)
C28 0.084(5) 0.055(4) 0.048(4) 0.024(3) 0.004(4) -0.004(4)
C40 0.067(4) 0.077(5) 0.066(4) 0.051(4) 0.026(4) 0.028(4)
C1 0.051(5) 0.042(5) 0.050(4) 0.019(4) 0.002(5) 0.017(5)
C24 0.048(5) 0.063(3) 0.048(3) 0.042(2) 0.004(3) 0.024(3)
C14 0.054(5) 0.062(3) 0.049(3) 0.040(2) 0.008(3) 0.021(3)
C15 0.052(5) 0.063(3) 0.054(3) 0.039(2) 0.009(3) 0.028(3)
C16 0.048(5) 0.064(3) 0.051(3) 0.042(2) 0.005(3) 0.027(3)
C17 0.045(5) 0.059(3) 0.046(3) 0.043(2) 0.006(3) 0.027(3)
C23 0.046(5) 0.060(3) 0.046(3) 0.042(2) 0.005(3) 0.027(3)
C22 0.047(5) 0.065(3) 0.051(3) 0.041(2) 0.003(3) 0.026(3)
C21 0.049(5) 0.061(3) 0.053(3) 0.039(3) 0.008(3) 0.029(3)
C19 0.051(5) 0.065(3) 0.048(3) 0.040(3) 0.005(3) 0.022(3)
C18 0.049(5) 0.065(3) 0.049(3) 0.040(2) 0.004(3) 0.023(3)
C36 0.057(4) 0.054(4) 0.080(5) 0.040(4) 0.028(4) 0.029(3)
C42 0.064(4) 0.076(5) 0.058(4) 0.040(4) 0.009(3) 0.028(4)
C29 0.061(4) 0.064(4) 0.051(4) 0.032(4) -0.010(3) -0.012(3)
C41 0.076(5) 0.097(6) 0.070(5) 0.062(5) 0.025(4) 0.036(4)
C13 0.052(5) 0.063(3) 0.051(3) 0.038(3) 0.008(3) 0.023(3)
C3 0.054(5) 0.046(4) 0.060(4) 0.019(3) 0.017(4) 0.005(5)
C2 0.057(6) 0.046(5) 0.051(4) 0.019(4) 0.006(5) 0.016(5)
C12 0.059(6) 0.056(5) 0.064(4) 0.010(4) 0.008(5) 0.009(5)
C11 0.055(5) 0.053(4) 0.066(4) 0.012(3) 0.017(4) 0.003(5)
C10 0.047(5) 0.041(4) 0.054(3) 0.019(3) 0.013(4) 0.013(5)
C4 0.054(5) 0.039(4) 0.049(3) 0.029(3) 0.021(4) 0.004(4)
C5 0.059(6) 0.049(4) 0.063(4) 0.017(3) 0.019(4) 0.004(5)
C6 0.053(6) 0.051(5) 0.065(4) 0.011(4) 0.012(5) 0.011(5)
C7 0.061(6) 0.039(4) 0.048(4) 0.027(3) 0.016(4) 0.012(5)
C9 0.062(5) 0.043(4) 0.060(3) 0.019(3) 0.024(4) 0.003(5)
O5 0.082(8) 0.060(7) 0.048(6) 0.035(6) 0.002(6) 0.011(6)
O6 0.085(7) 0.049(6) 0.065(6) 0.015(5) 0.007(6) 0.008(5)
O2 0.063(6) 0.066(6) 0.062(6) 0.034(5) 0.000(5) 0.012(5)
O1 0.075(9) 0.093(11) 0.066(8) 0.057(8) 0.019(7) 0.042(8)
O4 0.130(11) 0.116(10) 0.088(8) 0.078(8) 0.043(8) 0.057(9)
C8 0.063(6) 0.044(5) 0.055(4) 0.024(4) 0.020(5) 0.014(5)
O3 0.138(14) 0.066(9) 0.055(7) 0.028(7) 0.005(9) 0.042(9)
C20 0.041(8) 0.053(9) 0.039(7) 0.035(7) -0.011(6) -0.005(6)
O7 0.055(5) 0.044(5) 0.060(5) 0.017(4) -0.016(5) 0.001(4)
O8 0.055(6) 0.043(5) 0.039(5) 0.002(5) -0.002(4) 0.002(4)

loop_
_atom_type_symbol
_atom_type_description
_atom_type_scat_dispersion_real
_atom_type_scat_dispersion_imag
_atom_type_scat_source
C C 0.0033 0.0016 'International Tables Vol C Tables 4.2.6.8 and 6.1.1.4'
H H 0.0000 0.0000 'International Tables Vol C Tables 4.2.6.8 and 6.1.1.4'
N N 0.0061 0.0033 'International Tables Vol C Tables 4.2.6.8 and 6.1.1.4'
O O 0.0106 0.0060 'International Tables Vol C Tables 4.2.6.8 and 6.1.1.4'
Zn Zn 0.2839 1.4301 'International Tables Vol C Tables 4.2.6.8 and 6.1.1.4'

loop_
_geom_angle_atom_site_label_1
_geom_angle_atom_site_label_2
_geom_angle_atom_site_label_3
_geom_angle
_geom_angle_site_symmetry_1
_geom_angle_site_symmetry_3
_geom_angle_publ_flag
N002 Zn01 N004 97.42(18) 1_655 . ?
O5 Zn01 N002 110.7(4) . 1_655 ?
O5 Zn01 N004 127.1(4) . . ?
O1 Zn01 N002 103.3(4) . 1_655 ?
O1 Zn01 N004 107.4(4) . . ?
O1 Zn01 O5 108.2(5) . . ?
C38 N002 Zn01 126.5(4) . 1_455 ?
C37 N002 Zn01 127.7(4) . 1_455 ?
C37 N002 C38 105.3(5) . . ?
C26 N003 C32 126.6(5) . . ?
C25 N003 C26 107.1(4) . . ?
C25 N003 C32 126.0(5) . . ?
C31 N004 Zn01 124.1(4) . . ?
C25 N004 Zn01 130.0(4) . . ?
C25 N004 C31 105.6(5) . . ?
C39 N005 C35 128.1(5) . . ?
C37 N005 C39 106.6(5) . . ?
C37 N005 C35 124.9(5) . . ?
C34 N006 C36 117.3(5) . . ?
N004 C31 C26 109.4(5) . . ?
N004 C31 C30 130.2(6) . . ?
C30 C31 C26 120.4(6) . . ?
N002 C38 C43 129.9(6) . . ?
C39 C38 N002 110.2(5) . . ?
C39 C38 C43 119.9(5) . . ?
N003 C26 C31 104.8(5) . . ?
C27 C26 N003 133.1(6) . . ?
C27 C26 C31 122.1(6) . . ?
C38 C39 N005 105.2(5) . . ?
C40 C39 N005 132.1(6) . . ?
C40 C39 C38 122.7(6) . . ?
C33 C32 N003 120.7(5) . . ?
C34 C32 N003 120.1(5) . . ?
C34 C32 C33 119.2(5) . . ?
N003 C25 H25 123.5 . . ?
N004 C25 N003 113.1(5) . . ?
N004 C25 H25 123.5 . . ?
N002 C37 N005 112.8(5) . . ?
N002 C37 H37 123.6 . . ?
N005 C37 H37 123.6 . . ?
C32 C33 H33 121.4 . . ?
C32 C33 C35 117.2(5) . . ?
C35 C33 H33 121.4 . . ?
C33 C35 N005 121.0(5) . . ?
C36 C35 N005 119.1(5) . . ?
C36 C35 C33 119.9(6) . . ?
C38 C43 H43 121.6 . . ?
C42 C43 C38 116.8(6) . . ?
C42 C43 H43 121.6 . . ?
N006 C34 C32 123.7(6) . . ?
N006 C34 H34 118.2 . . ?
C32 C34 H34 118.2 . . ?
C26 C27 H27 121.7 . . ?
C28 C27 C26 116.6(6) . . ?
C28 C27 H27 121.7 . . ?
C31 C30 H30 121.5 . . ?
C29 C30 C31 117.0(6) . . ?
C29 C30 H30 121.5 . . ?
C27 C28 H28 119.0 . . ?
C27 C28 C29 122.0(6) . . ?
C29 C28 H28 119.0 . . ?
C39 C40 H40 121.7 . . ?
C41 C40 C39 116.6(6) . . ?
C41 C40 H40 121.7 . . ?
O2 C1 C2 113.4(8) . . ?
O1 C1 C2 123.2(10) . . ?
O1 C1 O2 123.4(12) . . ?
C14 C24 H24 120.0 . . ?
C14 C24 C23 120.0 . . ?
C23 C24 H24 120.0 . . ?
C24 C14 C13 129.9(4) . . ?
C15 C14 C24 120.0 . . ?
C15 C14 C13 109.6(4) . . ?
C14 C15 H15 120.0 . . ?
C14 C15 C16 120.0 . . ?
C16 C15 H15 120.0 . . ?
C15 C16 H16 120.0 . . ?
C15 C16 C17 120.0 . . ?
C17 C16 H16 120.0 . . ?
C16 C17 C18 120.0 . . ?
C23 C17 C16 120.0 . . ?
C23 C17 C18 120.0 . . ?
C17 C23 C24 120.0 . . ?
C17 C23 C22 120.0 . . ?
C22 C23 C24 120.0 . . ?
C23 C22 H22 120.0 . . ?
C21 C22 C23 120.0 . . ?
C21 C22 H22 120.0 . . ?
C22 C21 H21 120.0 . . ?
C22 C21 C19 120.0 . . ?
C19 C21 H21 120.0 . . ?
C21 C19 C20 127.5(4) . . ?
C18 C19 C21 120.0 . . ?
C18 C19 C20 112.4(5) . . ?
C17 C18 H18 120.0 . . ?
C19 C18 C17 120.0 . . ?
C19 C18 H18 120.0 . . ?
N006 C36 C35 122.7(6) . . ?
N006 C36 H36 118.7 . . ?
C35 C36 H36 118.7 . . ?
C43 C42 H42 118.8 . . ?
C43 C42 C41 122.5(6) . . ?
C41 C42 H42 118.8 . . ?
C30 C29 C28 121.9(6) . . ?
C30 C29 H29 119.0 . . ?
C28 C29 H29 119.0 . . ?
C40 C41 C42 121.5(6) . . ?
C40 C41 H41 119.3 . . ?
C42 C41 H41 119.3 . . ?
O5 C13 C14 113.2(10) . . ?
O5 C13 O6 127.8(12) . . ?
O6 C13 C14 119.0(8) . . ?
C2 C3 H3 120.0 . . ?
C2 C3 C4 120.0 . . ?
C4 C3 H3 120.0 . . ?
C3 C2 C1 129.8(5) . . ?
C3 C2 C12 120.0 . . ?
C12 C2 C1 110.2(5) . . ?
C2 C12 H12 120.0 . . ?
C2 C12 C11 120.0 . . ?
C11 C12 H12 120.0 . . ?
C12 C11 H11 120.0 . . ?
C10 C11 C12 120.0 . . ?
C10 C11 H11 120.0 . . ?
C11 C10 C4 120.0 . . ?
C11 C10 C9 120.0 . . ?
C4 C10 C9 120.0 . . ?
C10 C4 C3 120.0 . . ?
C5 C4 C3 120.0 . . ?
C5 C4 C10 120.0 . . ?
C4 C5 H5 120.0 . . ?
C4 C5 C6 120.0 . . ?
C6 C5 H5 120.0 . . ?
C5 C6 H6 120.0 . . ?
C7 C6 C5 120.0 . . ?
C7 C6 H6 120.0 . . ?
C6 C7 C9 120.0 . . ?
C6 C7 C8 125.6(5) . . ?
C9 C7 C8 114.3(5) . . ?
C10 C9 H9 120.0 . . ?
C7 C9 C10 120.0 . . ?
C7 C9 H9 120.0 . . ?
C13 O5 Zn01 116.1(10) . . ?
C1 O1 Zn01 113.7(10) . . ?
O4 C8 C7 116.5(10) . . ?
O3 C8 C7 118.4(11) . . ?
O3 C8 O4 125.1(14) . . ?
O7 C20 C19 118.2(8) . . ?
O8 C20 C19 118.3(8) . . ?
O8 C20 O7 123.2(10) . . ?

loop_
_geom_bond_atom_site_label_1
_geom_bond_atom_site_label_2
_geom_bond_distance
_geom_bond_site_symmetry_2
_geom_bond_publ_flag
Zn01 N002 2.045(5) 1_655 ?
Zn01 N004 2.046(5) . ?
Zn01 O5 1.979(12) . ?
Zn01 O1 1.948(12) . ?
N002 C38 1.390(7) . ?
N002 C37 1.316(7) . ?
N003 C26 1.397(7) . ?
N003 C32 1.420(7) . ?
N003 C25 1.349(7) . ?
N004 C31 1.391(7) . ?
N004 C25 1.310(7) . ?
N005 C39 1.396(7) . ?
N005 C37 1.364(7) . ?
N005 C35 1.423(7) . ?
N006 C34 1.329(8) . ?
N006 C36 1.331(8) . ?
C31 C26 1.399(8) . ?
C31 C30 1.391(8) . ?
C38 C39 1.386(8) . ?
C38 C43 1.393(8) . ?
C26 C27 1.388(8) . ?
C39 C40 1.380(8) . ?
C32 C33 1.382(8) . ?
C32 C34 1.379(8) . ?
C25 H25 0.9300 . ?
C37 H37 0.9300 . ?
C33 H33 0.9300 . ?
C33 C35 1.383(7) . ?
C35 C36 1.382(8) . ?
C43 H43 0.9300 . ?
C43 C42 1.369(8) . ?
C34 H34 0.9300 . ?
C27 H27 0.9300 . ?
C27 C28 1.372(9) . ?
C30 H30 0.9300 . ?
C30 C29 1.380(9) . ?
C28 H28 0.9300 . ?
C28 C29 1.384(10) . ?
C40 H40 0.9300 . ?
C40 C41 1.364(9) . ?
C1 C2 1.514(9) . ?
C1 O2 1.258(9) . ?
C1 O1 1.222(9) . ?
C24 H24 0.9300 . ?
C24 C14 1.3900 . ?
C24 C23 1.3900 . ?
C14 C15 1.3900 . ?
C14 C13 1.519(9) . ?
C15 H15 0.9300 . ?
C15 C16 1.3900 . ?
C16 H16 0.9300 . ?
C16 C17 1.3900 . ?
C17 C23 1.3900 . ?
C17 C18 1.3900 . ?
C23 C22 1.3900 . ?
C22 H22 0.9300 . ?
C22 C21 1.3900 . ?
C21 H21 0.9300 . ?
C21 C19 1.3900 . ?
C19 C18 1.3900 . ?
C19 C20 1.538(9) . ?
C18 H18 0.9300 . ?
C36 H36 0.9300 . ?
C42 H42 0.9300 . ?
C42 C41 1.378(10) . ?
C29 H29 0.9300 . ?
C41 H41 0.9300 . ?
C13 O5 1.220(8) . ?
C13 O6 1.240(8) . ?
C3 H3 0.9300 . ?
C3 C2 1.3900 . ?
C3 C4 1.3900 . ?
C2 C12 1.3900 . ?
C12 H12 0.9300 . ?
C12 C11 1.3900 . ?
C11 H11 0.9300 . ?
C11 C10 1.3900 . ?
C10 C4 1.3900 . ?
C10 C9 1.3900 . ?
C4 C5 1.3900 . ?
C5 H5 0.9300 . ?
C5 C6 1.3900 . ?
C6 H6 0.9300 . ?
C6 C7 1.3900 . ?
C7 C9 1.3900 . ?
C7 C8 1.532(9) . ?
C9 H9 0.9300 . ?
O4 C8 1.236(9) . ?
C8 O3 1.223(9) . ?
C20 O7 1.250(8) . ?
C20 O8 1.227(9) . ?

loop_
_geom_torsion_atom_site_label_1
_geom_torsion_atom_site_label_2
_geom_torsion_atom_site_label_3
_geom_torsion_atom_site_label_4
_geom_torsion
_geom_torsion_site_symmetry_1
_geom_torsion_site_symmetry_2
_geom_torsion_site_symmetry_3
_geom_torsion_site_symmetry_4
_geom_torsion_publ_flag
Zn01 N002 C38 C39 171.7(4) 1_455 . . . ?
Zn01 N002 C38 C43 -9.3(8) 1_455 . . . ?
Zn01 N002 C37 N005 -171.3(4) 1_455 . . . ?
Zn01 N004 C31 C26 174.8(4) . . . . ?
Zn01 N004 C31 C30 -6.2(9) . . . . ?
Zn01 N004 C25 N003 -174.2(4) . . . . ?
N002 C38 C39 N005 0.0(6) . . . . ?
N002 C38 C39 C40 177.8(5) . . . . ?
N002 C38 C43 C42 -178.0(6) . . . . ?
N003 C26 C27 C28 178.4(6) . . . . ?
N003 C32 C33 C35 -177.7(5) . . . . ?
N003 C32 C34 N006 177.1(5) . . . . ?
N004 C31 C26 N003 -0.1(6) . . . . ?
N004 C31 C26 C27 178.4(5) . . . . ?
N004 C31 C30 C29 -179.2(6) . . . . ?
N005 C39 C40 C41 178.1(6) . . . . ?
N005 C35 C36 N006 178.2(6) . . . . ?
C31 N004 C25 N003 0.1(6) . . . . ?
C31 C26 C27 C28 0.3(9) . . . . ?
C31 C30 C29 C28 1.6(10) . . . . ?
C38 N002 C37 N005 0.5(6) . . . . ?
C38 C39 C40 C41 0.9(9) . . . . ?
C38 C43 C42 C41 -0.3(10) . . . . ?
C26 N003 C32 C33 -149.4(5) . . . . ?
C26 N003 C32 C34 33.8(8) . . . . ?
C26 N003 C25 N004 -0.2(6) . . . . ?
C26 C31 C30 C29 -0.3(9) . . . . ?
C26 C27 C28 C29 1.0(10) . . . . ?
C39 N005 C37 N002 -0.5(6) . . . . ?
C39 N005 C35 C33 -138.3(6) . . . . ?
C39 N005 C35 C36 42.5(9) . . . . ?
C39 C38 C43 C42 1.0(8) . . . . ?
C39 C40 C41 C42 -0.2(10) . . . . ?
C32 N003 C26 C31 -173.6(5) . . . . ?
C32 N003 C26 C27 8.1(10) . . . . ?
C32 N003 C25 N004 173.6(5) . . . . ?
C32 C33 C35 N005 -177.9(5) . . . . ?
C32 C33 C35 C36 1.3(8) . . . . ?
C25 N003 C26 C31 0.2(6) . . . . ?
C25 N003 C26 C27 -178.1(6) . . . . ?
C25 N003 C32 C33 38.0(8) . . . . ?
C25 N003 C32 C34 -138.8(6) . . . . ?
C25 N004 C31 C26 0.0(6) . . . . ?
C25 N004 C31 C30 179.0(6) . . . . ?
C37 N002 C38 C39 -0.3(6) . . . . ?
C37 N002 C38 C43 178.7(6) . . . . ?
C37 N005 C39 C38 0.3(6) . . . . ?
C37 N005 C39 C40 -177.2(6) . . . . ?
C37 N005 C35 C33 49.5(8) . . . . ?
C37 N005 C35 C36 -129.7(6) . . . . ?
C33 C32 C34 N006 0.3(9) . . . . ?
C33 C35 C36 N006 -1.1(10) . . . . ?
C35 N005 C39 C38 -173.0(5) . . . . ?
C35 N005 C39 C40 9.5(10) . . . . ?
C35 N005 C37 N002 173.0(5) . . . . ?
C43 C38 C39 N005 -179.2(5) . . . . ?
C43 C38 C39 C40 -1.4(9) . . . . ?
C43 C42 C41 C40 -0.1(11) . . . . ?
C34 N006 C36 C35 0.4(10) . . . . ?
C34 C32 C33 C35 -0.9(8) . . . . ?
C27 C28 C29 C30 -2.0(10) . . . . ?
C30 C31 C26 N003 -179.2(5) . . . . ?
C30 C31 C26 C27 -0.7(9) . . . . ?
C1 C2 C12 C11 -179.3(7) . . . . ?
C24 C14 C15 C16 0.0 . . . . ?
C24 C14 C13 O5 -3.6(15) . . . . ?
C24 C14 C13 O6 176.7(8) . . . . ?
C24 C23 C22 C21 180.0 . . . . ?
C14 C24 C23 C17 0.0 . . . . ?
C14 C24 C23 C22 180.0 . . . . ?
C14 C15 C16 C17 0.0 . . . . ?
C14 C13 O5 Zn01 169.9(8) . . . . ?
C15 C14 C13 O5 167.9(9) . . . . ?
C15 C14 C13 O6 -11.8(13) . . . . ?
C15 C16 C17 C23 0.0 . . . . ?
C15 C16 C17 C18 180.0 . . . . ?
C16 C17 C23 C24 0.0 . . . . ?
C16 C17 C23 C22 180.0 . . . . ?
C16 C17 C18 C19 180.0 . . . . ?
C17 C23 C22 C21 0.0 . . . . ?
C23 C24 C14 C15 0.0 . . . . ?
C23 C24 C14 C13 170.8(9) . . . . ?
C23 C17 C18 C19 0.0 . . . . ?
C23 C22 C21 C19 0.0 . . . . ?
C22 C21 C19 C18 0.0 . . . . ?
C22 C21 C19 C20 -176.3(9) . . . . ?
C21 C19 C18 C17 0.0 . . . . ?
C21 C19 C20 O7 166.1(9) . . . . ?
C21 C19 C20 O8 -19.4(17) . . . . ?
C18 C17 C23 C24 180.0 . . . . ?
C18 C17 C23 C22 0.0 . . . . ?
C18 C19 C20 O7 -10.5(14) . . . . ?
C18 C19 C20 O8 164.0(11) . . . . ?
C36 N006 C34 C32 0.0(10) . . . . ?
C13 C14 C15 C16 -172.5(7) . . . . ?
C3 C2 C12 C11 0.0 . . . . ?
C3 C4 C5 C6 180.0 . . . . ?
C2 C1 O1 Zn01 -179.5(9) . . . . ?
C2 C3 C4 C10 0.0 . . . . ?
C2 C3 C4 C5 180.0 . . . . ?
C2 C12 C11 C10 0.0 . . . . ?
C12 C11 C10 C4 0.0 . . . . ?
C12 C11 C10 C9 180.0 . . . . ?
C11 C10 C4 C3 0.0 . . . . ?
C11 C10 C4 C5 180.0 . . . . ?
C11 C10 C9 C7 180.0 . . . . ?
C10 C4 C5 C6 0.0 . . . . ?
C4 C3 C2 C1 179.2(9) . . . . ?
C4 C3 C2 C12 0.0 . . . . ?
C4 C10 C9 C7 0.0 . . . . ?
C4 C5 C6 C7 0.0 . . . . ?
C5 C6 C7 C9 0.0 . . . . ?
C5 C6 C7 C8 177.3(9) . . . . ?
C6 C7 C9 C10 0.0 . . . . ?
C6 C7 C8 O4 -164.4(10) . . . . ?
C6 C7 C8 O3 14.4(18) . . . . ?
C9 C10 C4 C3 180.0 . . . . ?
C9 C10 C4 C5 0.0 . . . . ?
C9 C7 C8 O4 13.1(15) . . . . ?
C9 C7 C8 O3 -168.2(11) . . . . ?
O6 C13 O5 Zn01 -10.5(19) . . . . ?
O2 C1 C2 C3 -179.3(7) . . . . ?
O2 C1 C2 C12 -0.1(12) . . . . ?
O2 C1 O1 Zn01 1.2(19) . . . . ?
O1 C1 C2 C3 1.3(17) . . . . ?
O1 C1 C2 C12 -179.5(12) . . . . ?
C8 C7 C9 C10 -177.6(8) . . . . ?
C20 C19 C18 C17 176.8(8) . . . . ?
